data_2018391
loop_
_publ_author_name
'Gelbrich, Thomas'
'Rossi, Denise'
'Griesser, Ulrich J.'

_publ_section_title
;
 Two polymorphs and the diethylammonium salt of the barbiturate eldoral
;
_journal_coeditor_code SK3420
_journal_issue 2
_journal_name_full 'Acta Crystallographica Section C'
_journal_page_first o65
_journal_page_last o70
_journal_paper_doi 10.1107/S0108270111055120
_journal_volume 68
_journal_year 2012
_chemical_formula_iupac 'C11 H17 N3 O3'
_chemical_formula_moiety 'C11 H17 N3 O3'
_chemical_formula_sum 'C11 H17 N3 O3'
_chemical_formula_weight 239.28
_chemical_name_common eldoral
_chemical_name_systematic
;
5-ethyl-5-(piperidin-1-yl)-1,3-diazinane-2,4,6-trione
;
_space_group_IT_number 14
_symmetry_cell_setting monoclinic
_symmetry_space_group_name_Hall '-P 2ybc'
_symmetry_space_group_name_H-M 'P 1 21/c 1'
_atom_sites_solution_hydrogens geom
_atom_sites_solution_primary direct
_atom_sites_solution_secondary difmap
_audit_creation_method SHELXL97
_cell_angle_alpha 90.00
_cell_angle_beta 98.189(3)
_cell_angle_gamma 90.00
_cell_formula_units_Z 4
_cell_length_a 7.8761(2)
_cell_length_b 12.7102(4)
_cell_length_c 11.9438(3)
_cell_measurement_reflns_used 4404
_cell_measurement_temperature 173(2)
_cell_measurement_theta_max 67.1820
_cell_measurement_theta_min 3.4714
_cell_volume 1183.46(6)
_computing_cell_refinement 'CrysAlis PRO (Oxford Diffraction, 2003)'
_computing_data_collection 'CrysAlis PRO (Oxford Diffraction, 2003)'
_computing_data_reduction 'CrysAlis PRO (Oxford Diffraction, 2003)'
_computing_molecular_graphics
;
XP in SHELXTL (Bruker, 1998) and Mercury (Macrae <i>et al.</i>,
2008)
;
_computing_publication_material 'publCIF (Westrip, 2010)'
_computing_structure_refinement 'SHELXL97 (Sheldrick, 2008)'
_computing_structure_solution 'SHELXS97 (Sheldrick, 2008)'
_diffrn_ambient_temperature 173(2)
_diffrn_detector_area_resol_mean 10.3575
_diffrn_measured_fraction_theta_full 0.994
_diffrn_measured_fraction_theta_max 0.994
_diffrn_measurement_device_type 'Oxford Xcalibur Ruby Gemini Ultra'
_diffrn_measurement_method \w
_diffrn_radiation_monochromator mirror
_diffrn_radiation_source 'Enhance Ultra (Cu) X-ray Source'
_diffrn_radiation_type 'Cu K\a'
_diffrn_radiation_wavelength 1.5418
_diffrn_reflns_av_R_equivalents 0.0304
_diffrn_reflns_av_sigmaI/netI 0.0234
_diffrn_reflns_limit_h_max 9
_diffrn_reflns_limit_h_min -8
_diffrn_reflns_limit_k_max 14
_diffrn_reflns_limit_k_min -15
_diffrn_reflns_limit_l_max 14
_diffrn_reflns_limit_l_min -12
_diffrn_reflns_number 6405
_diffrn_reflns_theta_full 67.29
_diffrn_reflns_theta_max 67.29
_diffrn_reflns_theta_min 5.11
_exptl_absorpt_coefficient_mu 0.822
_exptl_absorpt_correction_T_max 0.7346
_exptl_absorpt_correction_T_min 0.7189
_exptl_absorpt_correction_type multi-scan
_exptl_absorpt_process_details '(CrysAlis PRO; Oxford Diffraction, 2003)'
_exptl_crystal_colour colourless
_exptl_crystal_density_diffrn 1.343
_exptl_crystal_density_method 'not measured'
_exptl_crystal_description block
_exptl_crystal_F_000 512
_exptl_crystal_size_max 0.43
_exptl_crystal_size_mid 0.40
_exptl_crystal_size_min 0.40
_refine_diff_density_max 0.209
_refine_diff_density_min -0.208
_refine_ls_extinction_method none
_refine_ls_goodness_of_fit_ref 1.086
_refine_ls_hydrogen_treatment mixed
_refine_ls_matrix_type full
_refine_ls_number_parameters 178
_refine_ls_number_reflns 2117
_refine_ls_number_restraints 2
_refine_ls_restrained_S_all 1.086
_refine_ls_R_factor_all 0.0481
_refine_ls_R_factor_gt 0.0442
_refine_ls_shift/su_max 0.000
_refine_ls_shift/su_mean 0.000
_refine_ls_structure_factor_coef Fsqd
_refine_ls_weighting_details 'calc w = 1/[\s^2^(Fo^2^)+(0.0823P)^2^+0.3019P] where P=(Fo^2^+2Fc^2^)/3'
_refine_ls_weighting_scheme calc
_refine_ls_wR_factor_gt 0.1228
_refine_ls_wR_factor_ref 0.1258
_reflns_number_gt 1900
_reflns_number_total 2111
_reflns_threshold_expression I>2\s(I)
_cod_data_source_file sk3420.cif
_cod_data_source_block Ia
_cod_original_sg_symbol_H-M 'P 21/c'
_cod_database_code 2018391
_cod_database_fobs_code 2018391

loop_
_symmetry_equiv_pos_as_xyz
'x, y, z'
'-x, y+1/2, -z+1/2'
'-x, -y, -z'
'x, -y-1/2, z-1/2'

loop_
_atom_site_type_symbol
_atom_site_label
_atom_site_fract_x
_atom_site_fract_y
_atom_site_fract_z
_atom_site_U_iso_or_equiv
_atom_site_adp_type
_atom_site_calc_flag
_atom_site_refinement_flags
_atom_site_occupancy
_atom_site_symmetry_multiplicity
O O2 0.36517(13) 0.45037(8) 0.58288(8) 0.0228(3) Uani d . 1 1
O O4 0.44593(13) 0.31051(8) 0.24714(8) 0.0236(3) Uani d . 1 1
O O6 0.16698(14) 0.12057(8) 0.51336(8) 0.0243(3) Uani d . 1 1
N N1 0.25601(15) 0.28807(10) 0.54236(9) 0.0186(3) Uani d D 1 1
H H1 0.226(2) 0.2883(15) 0.6090(13) 0.029(5) Uiso d D 1 1
N N3 0.41092(15) 0.37557(10) 0.41746(10) 0.0189(3) Uani d D 1 1
H H3 0.472(3) 0.4313(14) 0.4043(17) 0.040(5) Uiso d D 1 1
N N9 0.14381(15) 0.18896(9) 0.26946(9) 0.0178(3) Uani d . 1 1
C C2 0.34506(17) 0.37528(11) 0.51811(11) 0.0182(3) Uani d . 1 1
C C4 0.38837(17) 0.29899(11) 0.33517(11) 0.0178(3) Uani d . 1 1
C C5 0.29329(17) 0.19810(11) 0.36097(11) 0.0175(3) Uani d . 1 1
C C6 0.23423(18) 0.19751(11) 0.47846(11) 0.0188(3) Uani d . 1 1
C C7 0.42276(18) 0.10750(12) 0.35950(12) 0.0208(3) Uani d . 1 1
H H7A 0.3682 0.0409 0.3785 0.026(4) Uiso calc R 1 1
H H7B 0.4530 0.1004 0.2822 0.022(4) Uiso calc R 1 1
C C8 0.58668(19) 0.12463(13) 0.44271(13) 0.0260(4) Uani d . 1 1
H H8A 0.6449 0.1883 0.4216 0.035(5) Uiso calc R 1 1
H H8B 0.6627 0.0639 0.4405 0.035(5) Uiso calc R 1 1
H H8C 0.5575 0.1327 0.5193 0.033(5) Uiso calc R 1 1
C C10 0.06325(19) 0.08342(12) 0.25699(12) 0.0231(4) Uani d . 1 1
H H10A 0.0107 0.0665 0.3253 0.025(4) Uiso calc R 1 1
H H10B 0.1517 0.0297 0.2490 0.029(5) Uiso calc R 1 1
C C11 -0.0739(2) 0.08171(13) 0.15296(13) 0.0283(4) Uani d . 1 1
H H11A -0.0192 0.0937 0.0844 0.025(4) Uiso calc R 1 1
H H11B -0.1289 0.0115 0.1462 0.034(5) Uiso calc R 1 1
C C12 -0.2103(2) 0.16542(14) 0.15971(14) 0.0298(4) Uani d . 1 1
H H12A -0.2906 0.1668 0.0880 0.035(5) Uiso calc R 1 1
H H12B -0.2766 0.1481 0.2217 0.037(5) Uiso calc R 1 1
C C13 -0.12730(19) 0.27285(13) 0.18097(13) 0.0267(4) Uani d . 1 1
H H13A -0.2155 0.3249 0.1946 0.035(5) Uiso calc R 1 1
H H13B -0.0778 0.2953 0.1131 0.026(4) Uiso calc R 1 1
C C14 0.01334(18) 0.26990(12) 0.28261(12) 0.0234(4) Uani d . 1 1
H H14A 0.0694 0.3397 0.2920 0.027(4) Uiso calc R 1 1
H H14B -0.0385 0.2549 0.3517 0.028(4) Uiso calc R 1 1

loop_
_atom_site_aniso_label
_atom_site_aniso_U_11
_atom_site_aniso_U_22
_atom_site_aniso_U_33
_atom_site_aniso_U_12
_atom_site_aniso_U_13
_atom_site_aniso_U_23
O2 0.0273(6) 0.0227(6) 0.0189(5) -0.0044(4) 0.0051(4) -0.0040(4)
O4 0.0255(6) 0.0302(6) 0.0161(5) -0.0054(4) 0.0060(4) -0.0005(4)
O6 0.0305(6) 0.0223(6) 0.0214(5) -0.0061(4) 0.0079(4) 0.0006(4)
N1 0.0211(6) 0.0209(6) 0.0141(6) -0.0024(5) 0.0036(5) -0.0001(5)
N3 0.0209(6) 0.0205(7) 0.0158(6) -0.0039(5) 0.0037(5) -0.0005(5)
N9 0.0160(6) 0.0196(6) 0.0170(6) -0.0009(5) -0.0001(5) -0.0016(4)
C2 0.0158(6) 0.0217(8) 0.0165(7) 0.0006(5) -0.0003(5) 0.0008(5)
C5 0.0172(7) 0.0202(7) 0.0148(7) -0.0020(6) 0.0013(5) -0.0011(5)
C4 0.0147(6) 0.0218(7) 0.0162(7) 0.0001(5) -0.0007(5) 0.0004(5)
C6 0.0170(7) 0.0217(7) 0.0172(7) 0.0001(5) 0.0006(5) 0.0010(5)
C7 0.0216(7) 0.0210(7) 0.0199(7) 0.0018(6) 0.0035(6) 0.0001(6)
C8 0.0232(8) 0.0308(9) 0.0233(8) 0.0046(6) 0.0007(6) 0.0029(6)
C10 0.0239(8) 0.0211(8) 0.0233(7) -0.0060(6) 0.0001(6) 0.0004(6)
C11 0.0276(8) 0.0288(9) 0.0269(8) -0.0092(7) -0.0021(6) -0.0016(6)
C12 0.0199(7) 0.0409(10) 0.0273(8) -0.0057(7) -0.0014(6) 0.0018(7)
C13 0.0191(7) 0.0333(9) 0.0268(8) 0.0026(6) 0.0000(6) 0.0005(7)
C14 0.0196(7) 0.0264(8) 0.0238(7) 0.0023(6) 0.0021(6) -0.0032(6)

loop_
_atom_type_symbol
_atom_type_description
_atom_type_scat_dispersion_real
_atom_type_scat_dispersion_imag
_atom_type_scat_source
C C 0.0181 0.0091 'International Tables Vol C Tables 4.2.6.8 and 6.1.1.4'
H H 0.0000 0.0000 'International Tables Vol C Tables 4.2.6.8 and 6.1.1.4'
N N 0.0311 0.0180 'International Tables Vol C Tables 4.2.6.8 and 6.1.1.4'
O O 0.0492 0.0322 'International Tables Vol C Tables 4.2.6.8 and 6.1.1.4'

loop_
_geom_angle_atom_site_label_1
_geom_angle_atom_site_label_2
_geom_angle_atom_site_label_3
_geom_angle
C2 N1 C6 126.01(12)
C2 N1 H1 114.2(13)
C6 N1 H1 119.0(13)
C2 N3 C4 126.56(12)
C2 N3 H3 116.1(13)
C4 N3 H3 117.3(13)
C14 N9 C10 110.27(11)
C14 N9 C5 110.84(10)
C10 N9 C5 115.19(11)
O2 C2 N1 121.54(12)
O2 C2 N3 121.27(13)
N1 C2 N3 117.19(12)
N9 C5 C4 105.90(10)
N9 C5 C7 112.83(11)
C4 C5 C7 106.21(11)
N9 C5 C6 110.96(10)
C4 C5 C6 113.92(11)
C7 C5 C6 107.05(11)
O4 C4 N3 120.52(13)
O4 C4 C5 121.84(12)
N3 C4 C5 117.61(12)
O6 C6 N1 120.57(12)
O6 C6 C5 121.34(12)
N1 C6 C5 118.08(12)
C8 C7 C5 112.67(12)
C8 C7 H7A 109.1
C5 C7 H7A 109.1
C8 C7 H7B 109.1
C5 C7 H7B 109.1
H7A C7 H7B 107.8
C7 C8 H8A 109.5
C7 C8 H8B 109.5
H8A C8 H8B 109.5
C7 C8 H8C 109.5
H8A C8 H8C 109.5
H8B C8 H8C 109.5
N9 C10 C11 109.75(12)
N9 C10 H10A 109.7
C11 C10 H10A 109.7
N9 C10 H10B 109.7
C11 C10 H10B 109.7
H10A C10 H10B 108.2
C12 C11 C10 111.71(13)
C12 C11 H11A 109.3
C10 C11 H11A 109.3
C12 C11 H11B 109.3
C10 C11 H11B 109.3
H11A C11 H11B 107.9
C13 C12 C11 110.29(12)
C13 C12 H12A 109.6
C11 C12 H12A 109.6
C13 C12 H12B 109.6
C11 C12 H12B 109.6
H12A C12 H12B 108.1
C12 C13 C14 110.97(13)
C12 C13 H13A 109.4
C14 C13 H13A 109.4
C12 C13 H13B 109.4
C14 C13 H13B 109.4
H13A C13 H13B 108.0
N9 C14 C13 111.72(12)
N9 C14 H14A 109.3
C13 C14 H14A 109.3
N9 C14 H14B 109.3
C13 C14 H14B 109.3
H14A C14 H14B 107.9

loop_
_geom_bond_atom_site_label_1
_geom_bond_atom_site_label_2
_geom_bond_distance
O2 C2 1.2246(17)
O4 C4 1.2117(17)
O6 C6 1.2139(18)
N1 C2 1.3647(18)
N1 C6 1.3782(19)
N1 H1 0.862(14)
N3 C2 1.3755(18)
N3 C4 1.3767(18)
N3 H3 0.881(16)
N9 C14 1.4782(18)
N9 C10 1.4824(18)
N9 C5 1.4926(17)
C5 C4 1.5381(19)
C5 C7 1.5399(19)
C5 C6 1.5400(18)
C7 C8 1.529(2)
C7 H7A 0.9900
C7 H7B 0.9900
C8 H8A 0.9800
C8 H8B 0.9800
C8 H8C 0.9800
C10 C11 1.526(2)
C10 H10A 0.9900
C10 H10B 0.9900
C11 C12 1.522(2)
C11 H11A 0.9900
C11 H11B 0.9900
C12 C13 1.520(2)
C12 H12A 0.9900
C12 H12B 0.9900
C13 C14 1.523(2)
C13 H13A 0.9900
C13 H13B 0.9900
C14 H14A 0.9900
C14 H14B 0.9900

loop_
_geom_hbond_atom_site_label_D
_geom_hbond_atom_site_label_H
_geom_hbond_atom_site_label_A
_geom_hbond_site_symmetry_A
_geom_hbond_distance_DH
_geom_hbond_distance_HA
_geom_hbond_distance_DA
_geom_hbond_angle_DHA
N1 H1 N9 4_566 0.862(14) 2.128(15) 2.9843(16) 172.1(17)
N3 H3 O2 3_666 0.881(16) 1.970(16) 2.8295(16) 164.6(19)

loop_
_geom_torsion_atom_site_label_1
_geom_torsion_atom_site_label_2
_geom_torsion_atom_site_label_3
_geom_torsion_atom_site_label_4
_geom_torsion
C2 C5 C7 C8 -4.38(16)
C8 C7 C5 N9 172.30(11)

loop_
_cod_related_entry_id
_cod_related_entry_database
_cod_related_entry_code
1 ChemSpider 91912
